data_4083242
loop_
_publ_author_name
'Sasamori, Takahiro'
'Miyamoto, Hisashi'
'Sakai, Heisuke'
'Furukawa, Yukio'
'Tokitoh, Norihiro'

_publ_section_title
;
 1,2-Bis(ferrocenyl)digermene: A d&#x2212;\p Electron System Containing a
 Ge&#x2550;Ge Unit
;
_journal_issue 10
_journal_name_full Organometallics
_journal_page_first 3904
_journal_paper_doi 10.1021/om300064q
_journal_volume 31
_journal_year 2012
_chemical_formula_moiety 'C50 H64 Fe2 Ge2 Se, 0.5(C6 H14)'
_chemical_formula_sum 'C53 H71 Fe2 Ge2 Se'
_chemical_formula_weight 1043.94
_chemical_name_systematic
; 
 ? 
;
_space_group_IT_number 14
_symmetry_cell_setting monoclinic
_symmetry_Int_Tables_number 14
_symmetry_space_group_name_Hall '-P 2yn'
_symmetry_space_group_name_H-M 'P 1 21/n 1'
_atom_sites_solution_hydrogens geom
_atom_sites_solution_primary direct
_atom_sites_solution_secondary difmap
_audit_creation_method SHELXL-97
_cell_angle_alpha 90.00
_cell_angle_beta 98.6806(2)
_cell_angle_gamma 90.00
_cell_formula_units_Z 4
_cell_length_a 15.99060(10)
_cell_length_b 16.97000(10)
_cell_length_c 18.30000(10)
_cell_measurement_temperature 173(2)
_cell_measurement_theta_max 25.5
_cell_measurement_theta_min 1.76
_cell_volume 4909.01(5)
_computing_cell_refinement HKL2000
_computing_data_collection CrystalClear
_computing_data_reduction HKL2000
_computing_molecular_graphics 'Yadokari-XG 2011 (Wakita Nemoto et al., 2011)'
_computing_publication_material 'Yadokari-XG 2011 (Wakita,Nemoto et al., 2011)'
_computing_structure_refinement 'SHELXL-97 (Sheldrick, 1997)'
_computing_structure_solution SIR2004
_diffrn_ambient_temperature 173(2)
_diffrn_measured_fraction_theta_full 0.972
_diffrn_measured_fraction_theta_max 0.972
_diffrn_measurement_device_type 'ADSC/ Quantum315'
_diffrn_measurement_method \w
_diffrn_radiation_monochromator 'Si 111'
_diffrn_radiation_source 'SPring-8 BL38B1 beamline'
_diffrn_radiation_type synchrotron
_diffrn_radiation_wavelength 0.75000
_diffrn_reflns_av_R_equivalents 0.0341
_diffrn_reflns_av_sigmaI/netI 0.0301
_diffrn_reflns_limit_h_max 19
_diffrn_reflns_limit_h_min -19
_diffrn_reflns_limit_k_max 20
_diffrn_reflns_limit_k_min -19
_diffrn_reflns_limit_l_max 22
_diffrn_reflns_limit_l_min -22
_diffrn_reflns_number 32132
_diffrn_reflns_theta_full 25.50
_diffrn_reflns_theta_max 25.50
_diffrn_reflns_theta_min 1.76
_exptl_absorpt_coefficient_mu 2.567
_exptl_absorpt_correction_T_max 0.9748
_exptl_absorpt_correction_T_min 0.9505
_exptl_absorpt_correction_type multi-scan
_exptl_absorpt_process_details
;
 MULABS - Empirical Correction for Absorption Anisotropy.
 Blessing, R. H., Acta Cryst., A51, 33-38 (1995).
;
_exptl_crystal_colour orange
_exptl_crystal_density_diffrn 1.413
_exptl_crystal_density_method 'not measured'
_exptl_crystal_description prism
_exptl_crystal_F_000 2156
_exptl_crystal_size_max 0.02
_exptl_crystal_size_mid 0.01
_exptl_crystal_size_min 0.01
_refine_diff_density_max 1.627
_refine_diff_density_min -0.785
_refine_diff_density_rms 0.084
_refine_ls_extinction_coef 0.0007(3)
_refine_ls_extinction_expression Fc^*^=kFc[1+0.001xFc^2^\l^3^/sin(2\q)]^-1/4^
_refine_ls_extinction_method SHELXL
_refine_ls_goodness_of_fit_ref 1.017
_refine_ls_hydrogen_treatment constr
_refine_ls_matrix_type full
_refine_ls_number_parameters 537
_refine_ls_number_reflns 8920
_refine_ls_number_restraints 0
_refine_ls_restrained_S_all 1.017
_refine_ls_R_factor_all 0.0412
_refine_ls_R_factor_gt 0.0367
_refine_ls_shift/su_max 0.001
_refine_ls_shift/su_mean 0.000
_refine_ls_structure_factor_coef Fsqd
_refine_ls_weighting_details 'calc w=1/[\s^2^(Fo^2^)+(0.0431P)^2^+11.5312P] where P=(Fo^2^+2Fc^2^)/3'
_refine_ls_weighting_scheme calc
_refine_ls_wR_factor_gt 0.0904
_refine_ls_wR_factor_ref 0.0934
_reflns_number_gt 8043
_reflns_number_total 8920
_reflns_threshold_expression >2sigma(I)
_cod_data_source_file compound8.cif
_cod_data_source_block gese
_cod_original_sg_symbol_Hall '-P 2yn '
_cod_original_sg_symbol_H-M P21/n
_cod_database_code 4083242

loop_
_symmetry_equiv_pos_as_xyz
'x, y, z'
'-x+1/2, y+1/2, -z+1/2'
'-x, -y, -z'
'x-1/2, -y-1/2, z-1/2'

loop_
_atom_site_label
_atom_site_type_symbol
_atom_site_fract_x
_atom_site_fract_y
_atom_site_fract_z
_atom_site_U_iso_or_equiv
_atom_site_adp_type
_atom_site_occupancy
_atom_site_symmetry_multiplicity
_atom_site_calc_flag
_atom_site_refinement_flags
Se1 Se 0.116856(19) 0.106585(18) 0.986992(15) 0.01950(10) Uani 1 1 d .
Ge1 Ge 0.098538(18) 0.232537(18) 0.927552(15) 0.01425(10) Uani 1 1 d .
Ge2 Ge 0.171662(18) 0.224084(18) 1.049988(16) 0.01521(10) Uani 1 1 d .
C1 C -0.01388(18) 0.27561(17) 0.91629(16) 0.0186(6) Uani 1 1 d .
C2 C -0.05936(19) 0.30720(19) 0.84880(19) 0.0252(7) Uani 1 1 d .
H1 H -0.0406 0.3076 0.8020 0.030 Uiso 1 1 calc R
C3 C -0.1371(2) 0.3376(2) 0.8647(2) 0.0325(8) Uani 1 1 d .
H2 H -0.1799 0.3615 0.8302 0.039 Uiso 1 1 calc R
C4 C -0.1402(2) 0.3265(2) 0.9402(2) 0.0349(8) Uani 1 1 d .
H3 H -0.1853 0.3420 0.9654 0.042 Uiso 1 1 calc R
C5 C -0.06507(19) 0.2883(2) 0.97263(19) 0.0258(7) Uani 1 1 d .
H4 H -0.0512 0.2736 1.0231 0.031 Uiso 1 1 calc R
Fe1 Fe -0.12814(2) 0.22080(2) 0.89011(2) 0.01674(11) Uani 1 1 d .
C6 C -0.1077(2) 0.10259(19) 0.8826(2) 0.0291(7) Uani 1 1 d .
H5 H -0.0544 0.0768 0.8920 0.035 Uiso 1 1 calc R
C7 C -0.1615(2) 0.1177(2) 0.93495(19) 0.0296(7) Uani 1 1 d .
H6 H -0.1509 0.1039 0.9858 0.036 Uiso 1 1 calc R
C8 C -0.2341(2) 0.1570(2) 0.89899(19) 0.0295(7) Uani 1 1 d .
H7 H -0.2807 0.1743 0.9214 0.035 Uiso 1 1 calc R
C9 C -0.2252(2) 0.1661(2) 0.82331(19) 0.0319(8) Uani 1 1 d .
H8 H -0.2648 0.1903 0.7862 0.038 Uiso 1 1 calc R
C10 C -0.1465(2) 0.1324(2) 0.81331(18) 0.0295(7) Uani 1 1 d .
H9 H -0.1239 0.1302 0.7682 0.035 Uiso 1 1 calc R
C11 C 0.14557(18) 0.25182(18) 0.83618(16) 0.0183(6) Uani 1 1 d .
C12 C 0.14830(19) 0.19489(19) 0.78071(17) 0.0217(6) Uani 1 1 d .
C13 C 0.1816(2) 0.2165(2) 0.71737(19) 0.0311(8) Uani 1 1 d .
H10 H 0.1835 0.1785 0.6796 0.037 Uiso 1 1 calc R
C14 C 0.2122(2) 0.2923(2) 0.7077(2) 0.0350(9) Uani 1 1 d .
C15 C 0.2069(2) 0.3474(2) 0.7618(2) 0.0314(8) Uani 1 1 d .
H11 H 0.2266 0.3993 0.7553 0.038 Uiso 1 1 calc R
C16 C 0.17377(19) 0.32955(19) 0.82565(18) 0.0237(7) Uani 1 1 d .
C17 C 0.1190(2) 0.11016(18) 0.78844(17) 0.0236(7) Uani 1 1 d .
H12 H 0.0819 0.1095 0.8277 0.028 Uiso 1 1 calc R
C18 C 0.1947(2) 0.0567(2) 0.8142(2) 0.0356(8) Uani 1 1 d .
H13 H 0.1746 0.0037 0.8238 0.053 Uiso 1 1 calc R
H14 H 0.2271 0.0781 0.8596 0.053 Uiso 1 1 calc R
H15 H 0.2311 0.0540 0.7756 0.053 Uiso 1 1 calc R
C19 C 0.0677(3) 0.0770(2) 0.7179(2) 0.0411(9) Uani 1 1 d .
H16 H 0.1035 0.0743 0.6790 0.062 Uiso 1 1 calc R
H17 H 0.0192 0.1114 0.7019 0.062 Uiso 1 1 calc R
H18 H 0.0476 0.0241 0.7277 0.062 Uiso 1 1 calc R
C20 C 0.2472(3) 0.3174(2) 0.6382(2) 0.0438(10) Uani 1 1 d .
H19 H 0.2923 0.3569 0.6554 0.053 Uiso 1 1 calc R
C21 C 0.1800(3) 0.3630(3) 0.5870(2) 0.0534(12) Uani 1 1 d .
H20 H 0.2045 0.3833 0.5448 0.080 Uiso 1 1 calc R
H21 H 0.1597 0.4071 0.6142 0.080 Uiso 1 1 calc R
H22 H 0.1326 0.3279 0.5693 0.080 Uiso 1 1 calc R
C22 C 0.2898(3) 0.2550(3) 0.6024(3) 0.0568(13) Uani 1 1 d .
H23 H 0.3365 0.2335 0.6377 0.085 Uiso 1 1 calc R
H24 H 0.3122 0.2768 0.5597 0.085 Uiso 1 1 calc R
H25 H 0.2494 0.2129 0.5859 0.085 Uiso 1 1 calc R
C23 C 0.1688(2) 0.39575(19) 0.88111(18) 0.0255(7) Uani 1 1 d .
H26 H 0.1386 0.3744 0.9209 0.031 Uiso 1 1 calc R
C24 C 0.1174(2) 0.4654(2) 0.8461(2) 0.0333(8) Uani 1 1 d .
H27 H 0.1142 0.5061 0.8836 0.050 Uiso 1 1 calc R
H28 H 0.0601 0.4477 0.8261 0.050 Uiso 1 1 calc R
H29 H 0.1447 0.4872 0.8061 0.050 Uiso 1 1 calc R
C25 C 0.2567(2) 0.4213(3) 0.9178(2) 0.0433(9) Uani 1 1 d .
H30 H 0.2862 0.3762 0.9434 0.065 Uiso 1 1 calc R
H31 H 0.2515 0.4633 0.9535 0.065 Uiso 1 1 calc R
H32 H 0.2890 0.4407 0.8800 0.065 Uiso 1 1 calc R
C26 C 0.29300(19) 0.23194(17) 1.06911(17) 0.0203(6) Uani 1 1 d .
C27 C 0.3495(2) 0.2280(2) 1.01579(19) 0.0289(7) Uani 1 1 d .
H33 H 0.3341 0.2178 0.9645 0.035 Uiso 1 1 calc R
C28 C 0.4329(2) 0.2423(2) 1.0530(2) 0.0377(9) Uani 1 1 d .
H34 H 0.4828 0.2434 1.0306 0.045 Uiso 1 1 calc R
C29 C 0.4290(2) 0.2543(2) 1.1286(2) 0.0353(8) Uani 1 1 d .
H35 H 0.4758 0.2649 1.1658 0.042 Uiso 1 1 calc R
C30 C 0.3434(2) 0.24785(19) 1.13941(19) 0.0258(7) Uani 1 1 d .
H36 H 0.3229 0.2531 1.1852 0.031 Uiso 1 1 calc R
Fe2 Fe 0.38231(3) 0.14597(3) 1.09662(2) 0.01921(12) Uani 1 1 d .
C31 C 0.3686(3) 0.0364(2) 1.0501(2) 0.0430(10) Uani 1 1 d .
H37 H 0.3443 0.0247 1.0007 0.052 Uiso 1 1 calc R
C32 C 0.3241(2) 0.0405(2) 1.1118(2) 0.0399(9) Uani 1 1 d .
H38 H 0.2653 0.0321 1.1110 0.048 Uiso 1 1 calc R
C33 C 0.3840(2) 0.0596(2) 1.1745(2) 0.0348(8) Uani 1 1 d .
H39 H 0.3723 0.0662 1.2235 0.042 Uiso 1 1 calc R
C34 C 0.4638(2) 0.0670(2) 1.1516(2) 0.0319(8) Uani 1 1 d .
H40 H 0.5152 0.0795 1.1826 0.038 Uiso 1 1 calc R
C35 C 0.4546(3) 0.0527(2) 1.0747(2) 0.0379(9) Uani 1 1 d .
H41 H 0.4985 0.0538 1.0450 0.046 Uiso 1 1 calc R
C36 C 0.11882(17) 0.26141(17) 1.13389(15) 0.0159(6) Uani 1 1 d .
C37 C 0.11401(17) 0.34355(17) 1.14342(15) 0.0168(6) Uani 1 1 d .
C38 C 0.07234(19) 0.37359(19) 1.19913(17) 0.0225(6) Uani 1 1 d .
H42 H 0.0695 0.4291 1.2052 0.027 Uiso 1 1 calc R
C39 C 0.0351(2) 0.3253(2) 1.24576(17) 0.0248(7) Uani 1 1 d .
C40 C 0.0427(2) 0.24393(19) 1.23737(17) 0.0221(6) Uani 1 1 d .
H43 H 0.0193 0.2098 1.2701 0.027 Uiso 1 1 calc R
C41 C 0.08345(18) 0.21120(18) 1.18253(16) 0.0175(6) Uani 1 1 d .
C42 C 0.15302(18) 0.40160(17) 1.09478(16) 0.0182(6) Uani 1 1 d .
H44 H 0.1778 0.3703 1.0570 0.022 Uiso 1 1 calc R
C43 C 0.0856(2) 0.45635(19) 1.05338(18) 0.0246(7) Uani 1 1 d .
H45 H 0.0420 0.4248 1.0233 0.037 Uiso 1 1 calc R
H46 H 0.1121 0.4918 1.0213 0.037 Uiso 1 1 calc R
H47 H 0.0597 0.4875 1.0891 0.037 Uiso 1 1 calc R
C44 C 0.22486(19) 0.44906(19) 1.13905(18) 0.0242(7) Uani 1 1 d .
H48 H 0.2032 0.4779 1.1786 0.036 Uiso 1 1 calc R
H49 H 0.2474 0.4865 1.1062 0.036 Uiso 1 1 calc R
H50 H 0.2699 0.4131 1.1606 0.036 Uiso 1 1 calc R
C45 C -0.0133(2) 0.3603(2) 1.3038(2) 0.0342(8) Uani 1 1 d .
H51 H -0.0135 0.4189 1.2976 0.041 Uiso 1 1 calc R
C46 C -0.1051(3) 0.3329(3) 1.2935(3) 0.0609(14) Uani 1 1 d .
H52 H -0.1070 0.2760 1.3021 0.091 Uiso 1 1 calc R
H53 H -0.1322 0.3447 1.2430 0.091 Uiso 1 1 calc R
H54 H -0.1353 0.3604 1.3288 0.091 Uiso 1 1 calc R
C47 C 0.0285(3) 0.3425(4) 1.3805(2) 0.0626(15) Uani 1 1 d .
H55 H -0.0022 0.3687 1.4161 0.094 Uiso 1 1 calc R
H56 H 0.0870 0.3615 1.3872 0.094 Uiso 1 1 calc R
H57 H 0.0283 0.2854 1.3887 0.094 Uiso 1 1 calc R
C48 C 0.0862(2) 0.12182(18) 1.17687(16) 0.0211(6) Uani 1 1 d .
H58 H 0.1216 0.1078 1.1381 0.025 Uiso 1 1 calc R
C49 C -0.0044(2) 0.0912(2) 1.1513(2) 0.0368(8) Uani 1 1 d .
H59 H -0.0035 0.0336 1.1476 0.055 Uiso 1 1 calc R
H60 H -0.0262 0.1136 1.1028 0.055 Uiso 1 1 calc R
H61 H -0.0410 0.1068 1.1871 0.055 Uiso 1 1 calc R
C50 C 0.1250(3) 0.0832(2) 1.2487(2) 0.0393(9) Uani 1 1 d .
H62 H 0.1829 0.1027 1.2631 0.059 Uiso 1 1 calc R
H63 H 0.1262 0.0259 1.2420 0.059 Uiso 1 1 calc R
H64 H 0.0911 0.0960 1.2875 0.059 Uiso 1 1 calc R
C51 C 0.1269(3) 0.1290(3) 0.4611(3) 0.0600(12) Uani 1 1 d .
H65 H 0.1076 0.1692 0.4932 0.090 Uiso 1 1 calc R
H66 H 0.1404 0.1539 0.4160 0.090 Uiso 1 1 calc R
H67 H 0.1776 0.1031 0.4872 0.090 Uiso 1 1 calc R
C52 C 0.0593(4) 0.0697(4) 0.4415(3) 0.0709(16) Uani 1 1 d .
H68 H 0.0801 0.0281 0.4109 0.085 Uiso 1 1 calc R
H69 H 0.0101 0.0954 0.4113 0.085 Uiso 1 1 calc R
C53 C 0.0311(3) 0.0326(3) 0.5076(2) 0.0563(12) Uani 1 1 d .
H70 H 0.0816 0.0122 0.5400 0.068 Uiso 1 1 calc R
H71 H 0.0059 0.0741 0.5354 0.068 Uiso 1 1 calc R

loop_
_atom_site_aniso_label
_atom_site_aniso_U_11
_atom_site_aniso_U_22
_atom_site_aniso_U_33
_atom_site_aniso_U_23
_atom_site_aniso_U_13
_atom_site_aniso_U_12
Se1 0.02413(16) 0.01631(17) 0.01699(16) 0.00015(11) -0.00040(11) -0.00172(11)
Ge1 0.01272(15) 0.01734(17) 0.01267(15) 0.00063(11) 0.00180(11) -0.00064(11)
Ge2 0.01474(16) 0.01614(17) 0.01420(16) -0.00007(11) 0.00046(11) -0.00099(11)
C1 0.0157(14) 0.0168(15) 0.0232(15) -0.0020(11) 0.0026(11) -0.0036(11)
C2 0.0190(15) 0.0242(17) 0.0313(17) 0.0061(13) -0.0003(13) -0.0016(13)
C3 0.0201(16) 0.0227(18) 0.053(2) 0.0040(15) -0.0006(15) 0.0004(13)
C4 0.0182(16) 0.0265(19) 0.061(2) -0.0161(17) 0.0098(15) -0.0004(13)
C5 0.0194(15) 0.0302(18) 0.0285(17) -0.0149(14) 0.0056(13) -0.0062(13)
Fe1 0.0128(2) 0.0197(2) 0.0173(2) -0.00188(16) 0.00049(15) -0.00232(16)
C6 0.0275(17) 0.0187(17) 0.0382(19) -0.0087(14) -0.0046(14) -0.0036(13)
C7 0.0360(18) 0.0248(18) 0.0262(17) 0.0015(13) -0.0011(14) -0.0095(14)
C8 0.0199(15) 0.035(2) 0.0342(18) -0.0023(15) 0.0048(13) -0.0115(14)
C9 0.0244(16) 0.039(2) 0.0276(17) -0.0024(15) -0.0105(13) -0.0099(15)
C10 0.0321(18) 0.0322(19) 0.0237(16) -0.0115(14) 0.0025(13) -0.0075(14)
C11 0.0156(14) 0.0226(16) 0.0184(14) 0.0037(12) 0.0079(11) 0.0026(11)
C12 0.0228(15) 0.0222(17) 0.0219(15) 0.0041(12) 0.0086(12) 0.0055(12)
C13 0.042(2) 0.0285(19) 0.0284(17) 0.0036(14) 0.0212(15) 0.0127(15)
C14 0.043(2) 0.030(2) 0.038(2) 0.0116(15) 0.0265(17) 0.0132(16)
C15 0.0362(19) 0.0224(18) 0.041(2) 0.0103(14) 0.0223(16) 0.0043(14)
C16 0.0209(15) 0.0224(17) 0.0298(17) 0.0038(13) 0.0101(13) 0.0022(12)
C17 0.0318(17) 0.0193(16) 0.0219(15) -0.0016(12) 0.0112(13) 0.0009(13)
C18 0.042(2) 0.0204(18) 0.049(2) 0.0064(15) 0.0211(17) 0.0064(15)
C19 0.062(3) 0.035(2) 0.0262(18) -0.0047(15) 0.0061(17) -0.0084(19)
C20 0.059(3) 0.035(2) 0.046(2) 0.0147(17) 0.036(2) 0.0128(19)
C21 0.056(3) 0.073(3) 0.037(2) 0.019(2) 0.027(2) 0.016(2)
C22 0.067(3) 0.062(3) 0.050(3) 0.015(2) 0.037(2) 0.013(2)
C23 0.0294(17) 0.0194(17) 0.0285(17) 0.0026(13) 0.0066(13) -0.0057(13)
C24 0.045(2) 0.0240(18) 0.0318(18) 0.0019(14) 0.0102(16) 0.0065(15)
C25 0.035(2) 0.041(2) 0.052(2) -0.0003(19) -0.0004(17) -0.0111(17)
C26 0.0180(14) 0.0154(15) 0.0265(16) 0.0015(12) 0.0002(12) 0.0001(11)
C27 0.0241(16) 0.032(2) 0.0305(18) 0.0104(14) 0.0052(14) 0.0032(14)
C28 0.0183(16) 0.033(2) 0.063(3) 0.0160(18) 0.0106(16) 0.0004(14)
C29 0.0210(17) 0.0261(19) 0.054(2) -0.0034(16) -0.0082(16) -0.0015(14)
C30 0.0233(16) 0.0211(17) 0.0307(17) -0.0060(13) -0.0033(13) 0.0026(13)
Fe2 0.0172(2) 0.0193(2) 0.0206(2) -0.00105(17) 0.00119(16) 0.00301(16)
C31 0.051(2) 0.025(2) 0.048(2) -0.0114(17) -0.0080(19) 0.0074(17)
C32 0.0334(19) 0.0181(18) 0.067(3) 0.0069(17) 0.0022(18) -0.0001(14)
C33 0.040(2) 0.0257(19) 0.040(2) 0.0106(15) 0.0085(16) 0.0074(15)
C34 0.0284(17) 0.0278(19) 0.0371(19) 0.0048(15) -0.0025(14) 0.0086(14)
C35 0.045(2) 0.029(2) 0.041(2) -0.0049(16) 0.0088(17) 0.0147(16)
C36 0.0139(13) 0.0202(15) 0.0123(13) 0.0000(11) -0.0017(10) 0.0004(11)
C37 0.0150(13) 0.0172(15) 0.0164(13) 0.0017(11) -0.0035(11) -0.0015(11)
C38 0.0251(15) 0.0177(16) 0.0239(15) -0.0049(12) 0.0017(12) 0.0005(12)
C39 0.0261(16) 0.0240(17) 0.0250(16) -0.0075(13) 0.0065(13) -0.0023(13)
C40 0.0251(16) 0.0211(16) 0.0216(15) -0.0009(12) 0.0081(12) -0.0030(12)
C41 0.0166(13) 0.0177(15) 0.0177(14) -0.0015(11) 0.0004(11) -0.0020(11)
C42 0.0198(14) 0.0158(15) 0.0177(14) 0.0020(11) -0.0011(11) -0.0003(11)
C43 0.0251(16) 0.0209(16) 0.0248(16) 0.0056(12) -0.0057(13) 0.0015(13)
C44 0.0214(15) 0.0223(17) 0.0270(16) 0.0020(13) -0.0024(12) -0.0050(12)
C45 0.044(2) 0.0248(19) 0.038(2) -0.0087(15) 0.0192(16) -0.0025(15)
C46 0.032(2) 0.092(4) 0.060(3) -0.026(3) 0.014(2) 0.010(2)
C47 0.045(2) 0.109(4) 0.032(2) -0.024(2) -0.0005(18) 0.028(3)
C48 0.0278(16) 0.0173(16) 0.0196(14) 0.0006(12) 0.0078(12) 0.0000(12)
C49 0.036(2) 0.0257(19) 0.049(2) -0.0079(16) 0.0092(17) -0.0084(15)
C50 0.057(2) 0.028(2) 0.0306(19) 0.0040(15) -0.0005(17) 0.0078(17)
C51 0.062(3) 0.060(3) 0.056(3) -0.002(2) 0.000(2) -0.004(2)
C52 0.079(4) 0.088(4) 0.046(3) 0.002(3) 0.009(3) -0.031(3)
C53 0.041(2) 0.087(4) 0.040(2) -0.003(2) 0.0028(18) -0.002(2)

loop_
_atom_type_symbol
_atom_type_description
_atom_type_scat_dispersion_real
_atom_type_scat_dispersion_imag
_atom_type_scat_source
C C 0.0033 0.0016 'International Tables Vol C Tables 4.2.6.8 and 6.1.1.4'
H H 0.0000 0.0000 'International Tables Vol C Tables 4.2.6.8 and 6.1.1.4'
Fe Fe 0.3463 0.8444 'International Tables Vol C Tables 4.2.6.8 and 6.1.1.4'
Ge Ge 0.1547 1.8001 'International Tables Vol C Tables 4.2.6.8 and 6.1.1.4'
Se Se -0.0929 2.2259 'International Tables Vol C Tables 4.2.6.8 and 6.1.1.4'

loop_
_geom_angle_atom_site_label_1
_geom_angle_atom_site_label_2
_geom_angle_atom_site_label_3
_geom_angle
_geom_angle_site_symmetry_1
Ge1 Se1 Ge2 59.207(12) .
C1 Ge1 C11 108.53(12) .
C1 Ge1 Ge2 116.38(9) .
C11 Ge1 Ge2 128.17(9) .
C1 Ge1 Se1 115.86(9) .
C11 Ge1 Se1 119.96(9) .
Ge2 Ge1 Se1 60.513(12) .
C26 Ge2 C36 112.10(12) .
C26 Ge2 Ge1 120.53(9) .
C36 Ge2 Ge1 120.66(8) .
C26 Ge2 Se1 115.46(9) .
C36 Ge2 Se1 118.28(9) .
Ge1 Ge2 Se1 60.280(12) .
C5 C1 C2 107.1(3) .
C5 C1 Ge1 127.5(2) .
C2 C1 Ge1 125.2(2) .
C5 C1 Fe1 69.34(17) .
C2 C1 Fe1 69.50(17) .
Ge1 C1 Fe1 129.87(15) .
C3 C2 C1 107.7(3) .
C3 C2 Fe1 69.36(19) .
C1 C2 Fe1 69.27(17) .
C3 C2 H1 126.1 .
C1 C2 H1 126.1 .
Fe1 C2 H1 126.8 .
C4 C3 C2 108.4(3) .
C4 C3 Fe1 69.9(2) .
C2 C3 Fe1 70.0(2) .
C4 C3 H2 125.8 .
C2 C3 H2 125.8 .
Fe1 C3 H2 125.9 .
C3 C4 C5 108.8(3) .
C3 C4 Fe1 69.9(2) .
C5 C4 Fe1 69.69(19) .
C3 C4 H3 125.6 .
C5 C4 H3 125.6 .
Fe1 C4 H3 126.4 .
C4 C5 C1 108.0(3) .
C4 C5 Fe1 69.67(19) .
C1 C5 Fe1 69.72(17) .
C4 C5 H4 126.0 .
C1 C5 H4 126.0 .
Fe1 C5 H4 126.2 .
C4 Fe1 C3 40.26(16) .
C4 Fe1 C5 40.64(14) .
C3 Fe1 C5 68.39(15) .
C4 Fe1 C7 121.78(16) .
C3 Fe1 C7 156.06(15) .
C5 Fe1 C7 108.33(14) .
C4 Fe1 C8 107.21(14) .
C3 Fe1 C8 120.30(14) .
C5 Fe1 C8 124.35(14) .
C7 Fe1 C8 40.55(14) .
C4 Fe1 C6 157.38(16) .
C3 Fe1 C6 161.52(15) .
C5 Fe1 C6 122.40(14) .
C7 Fe1 C6 40.30(15) .
C8 Fe1 C6 68.08(14) .
C4 Fe1 C1 68.60(12) .
C3 Fe1 C1 68.89(13) .
C5 Fe1 C1 40.93(12) .
C7 Fe1 C1 125.19(13) .
C8 Fe1 C1 161.57(13) .
C6 Fe1 C1 108.47(13) .
C4 Fe1 C2 68.13(15) .
C3 Fe1 C2 40.63(13) .
C5 Fe1 C2 68.73(14) .
C7 Fe1 C2 162.32(14) .
C8 Fe1 C2 155.57(13) .
C6 Fe1 C2 125.42(14) .
C1 Fe1 C2 41.23(12) .
C4 Fe1 C10 160.25(15) .
C3 Fe1 C10 124.00(15) .
C5 Fe1 C10 157.67(14) .
C7 Fe1 C10 68.17(14) .
C8 Fe1 C10 68.30(14) .
C6 Fe1 C10 40.64(14) .
C1 Fe1 C10 121.73(13) .
C2 Fe1 C10 107.53(14) .
C4 Fe1 C9 123.59(15) .
C3 Fe1 C9 106.51(15) .
C5 Fe1 C9 160.62(14) .
C7 Fe1 C9 68.29(14) .
C8 Fe1 C9 40.73(14) .
C6 Fe1 C9 68.23(14) .
C1 Fe1 C9 156.57(14) .
C2 Fe1 C9 120.39(14) .
C10 Fe1 C9 40.56(14) .
C7 C6 C10 108.3(3) .
C7 C6 Fe1 69.7(2) .
C10 C6 Fe1 69.9(2) .
C7 C6 H5 125.9 .
C10 C6 H5 125.9 .
Fe1 C6 H5 126.1 .
C6 C7 C8 108.3(3) .
C6 C7 Fe1 69.97(19) .
C8 C7 Fe1 69.75(19) .
C6 C7 H6 125.9 .
C8 C7 H6 125.9 .
Fe1 C7 H6 126.0 .
C7 C8 C9 108.0(3) .
C7 C8 Fe1 69.70(19) .
C9 C8 Fe1 70.02(18) .
C7 C8 H7 126.0 .
C9 C8 H7 126.0 .
Fe1 C8 H7 125.9 .
C10 C9 C8 107.6(3) .
C10 C9 Fe1 69.66(18) .
C8 C9 Fe1 69.26(18) .
C10 C9 H8 126.2 .
C8 C9 H8 126.2 .
Fe1 C9 H8 126.5 .
C9 C10 C6 107.8(3) .
C9 C10 Fe1 69.78(19) .
C6 C10 Fe1 69.46(18) .
C9 C10 H9 126.1 .
C6 C10 H9 126.1 .
Fe1 C10 H9 126.2 .
C12 C11 C16 119.7(3) .
C12 C11 Ge1 123.9(2) .
C16 C11 Ge1 116.2(2) .
C13 C12 C11 118.4(3) .
C13 C12 C17 119.1(3) .
C11 C12 C17 122.5(3) .
C12 C13 C14 122.2(3) .
C12 C13 H10 118.9 .
C14 C13 H10 118.9 .
C15 C14 C13 118.3(3) .
C15 C14 C20 118.7(3) .
C13 C14 C20 122.9(3) .
C14 C15 C16 122.1(3) .
C14 C15 H11 118.9 .
C16 C15 H11 118.9 .
C15 C16 C11 119.2(3) .
C15 C16 C23 117.7(3) .
C11 C16 C23 123.1(3) .
C12 C17 C19 113.7(3) .
C12 C17 C18 110.4(3) .
C19 C17 C18 110.0(3) .
C12 C17 H12 107.5 .
C19 C17 H12 107.5 .
C18 C17 H12 107.5 .
C17 C18 H13 109.5 .
C17 C18 H14 109.5 .
H13 C18 H14 109.5 .
C17 C18 H15 109.5 .
H13 C18 H15 109.5 .
H14 C18 H15 109.5 .
C17 C19 H16 109.5 .
C17 C19 H17 109.5 .
H16 C19 H17 109.5 .
C17 C19 H18 109.5 .
H16 C19 H18 109.5 .
H17 C19 H18 109.5 .
C22 C20 C21 115.2(4) .
C22 C20 C14 115.1(3) .
C21 C20 C14 109.9(3) .
C22 C20 H19 105.2 .
C21 C20 H19 105.2 .
C14 C20 H19 105.2 .
C20 C21 H20 109.5 .
C20 C21 H21 109.5 .
H20 C21 H21 109.5 .
C20 C21 H22 109.5 .
H20 C21 H22 109.5 .
H21 C21 H22 109.5 .
C20 C22 H23 109.5 .
C20 C22 H24 109.5 .
H23 C22 H24 109.5 .
C20 C22 H25 109.5 .
H23 C22 H25 109.5 .
H24 C22 H25 109.5 .
C16 C23 C24 111.8(3) .
C16 C23 C25 111.4(3) .
C24 C23 C25 111.5(3) .
C16 C23 H26 107.3 .
C24 C23 H26 107.3 .
C25 C23 H26 107.3 .
C23 C24 H27 109.5 .
C23 C24 H28 109.5 .
H27 C24 H28 109.5 .
C23 C24 H29 109.5 .
H27 C24 H29 109.5 .
H28 C24 H29 109.5 .
C23 C25 H30 109.5 .
C23 C25 H31 109.5 .
H30 C25 H31 109.5 .
C23 C25 H32 109.5 .
H30 C25 H32 109.5 .
H31 C25 H32 109.5 .
C27 C26 C30 107.1(3) .
C27 C26 Ge2 126.7(2) .
C30 C26 Ge2 126.2(2) .
C27 C26 Fe2 69.26(18) .
C30 C26 Fe2 68.78(17) .
Ge2 C26 Fe2 129.89(16) .
C28 C27 C26 108.0(3) .
C28 C27 Fe2 69.5(2) .
C26 C27 Fe2 69.91(18) .
C28 C27 H33 126.0 .
C26 C27 H33 126.0 .
Fe2 C27 H33 126.2 .
C29 C28 C27 108.5(3) .
C29 C28 Fe2 69.7(2) .
C27 C28 Fe2 69.7(2) .
C29 C28 H34 125.7 .
C27 C28 H34 125.7 .
Fe2 C28 H34 126.5 .
C28 C29 C30 108.2(3) .
C28 C29 Fe2 69.9(2) .
C30 C29 Fe2 69.53(19) .
C28 C29 H35 125.9 .
C30 C29 H35 125.9 .
Fe2 C29 H35 126.3 .
C29 C30 C26 108.2(3) .
C29 C30 Fe2 69.7(2) .
C26 C30 Fe2 70.02(18) .
C29 C30 H36 125.9 .
C26 C30 H36 125.9 .
Fe2 C30 H36 125.9 .
C34 Fe2 C30 125.60(14) .
C34 Fe2 C35 40.72(15) .
C30 Fe2 C35 162.33(15) .
C34 Fe2 C29 105.90(15) .
C30 Fe2 C29 40.76(14) .
C35 Fe2 C29 124.32(16) .
C34 Fe2 C28 117.46(15) .
C30 Fe2 C28 68.40(16) .
C35 Fe2 C28 105.99(16) .
C29 Fe2 C28 40.43(17) .
C34 Fe2 C27 152.41(14) .
C30 Fe2 C27 68.83(14) .
C35 Fe2 C27 118.64(15) .
C29 Fe2 C27 68.62(15) .
C28 Fe2 C27 40.85(14) .
C34 Fe2 C33 40.48(15) .
C30 Fe2 C33 108.29(15) .
C35 Fe2 C33 68.38(16) .
C29 Fe2 C33 118.81(16) .
C28 Fe2 C33 152.19(16) .
C27 Fe2 C33 165.96(15) .
C34 Fe2 C31 68.00(15) .
C30 Fe2 C31 156.09(16) .
C35 Fe2 C31 40.41(16) .
C29 Fe2 C31 162.34(17) .
C28 Fe2 C31 126.20(18) .
C27 Fe2 C31 108.63(16) .
C33 Fe2 C31 68.08(17) .
C34 Fe2 C26 164.54(14) .
C30 Fe2 C26 41.19(12) .
C35 Fe2 C26 154.18(14) .
C29 Fe2 C26 68.90(13) .
C28 Fe2 C26 68.68(13) .
C27 Fe2 C26 40.83(13) .
C33 Fe2 C26 128.11(14) .
C31 Fe2 C26 121.21(14) .
C34 Fe2 C32 68.11(15) .
C30 Fe2 C32 121.15(16) .
C35 Fe2 C32 68.37(17) .
C29 Fe2 C32 154.33(18) .
C28 Fe2 C32 164.86(18) .
C27 Fe2 C32 128.29(15) .
C33 Fe2 C32 40.46(16) .
C31 Fe2 C32 40.63(18) .
C26 Fe2 C32 109.88(14) .
C35 C31 C32 108.5(4) .
C35 C31 Fe2 69.5(2) .
C32 C31 Fe2 70.1(2) .
C35 C31 H37 125.7 .
C32 C31 H37 125.7 .
Fe2 C31 H37 126.2 .
C33 C32 C31 107.3(3) .
C33 C32 Fe2 69.3(2) .
C31 C32 Fe2 69.2(2) .
C33 C32 H38 126.4 .
C31 C32 H38 126.4 .
Fe2 C32 H38 126.7 .
C34 C33 C32 108.1(3) .
C34 C33 Fe2 69.2(2) .
C32 C33 Fe2 70.2(2) .
C34 C33 H39 126.0 .
C32 C33 H39 126.0 .
Fe2 C33 H39 126.2 .
C33 C34 C35 108.6(3) .
C33 C34 Fe2 70.3(2) .
C35 C34 Fe2 70.0(2) .
C33 C34 H40 125.7 .
C35 C34 H40 125.7 .
Fe2 C34 H40 125.6 .
C31 C35 C34 107.5(4) .
C31 C35 Fe2 70.0(2) .
C34 C35 Fe2 69.3(2) .
C31 C35 H41 126.3 .
C34 C35 H41 126.3 .
Fe2 C35 H41 126.0 .
C37 C36 C41 119.0(3) .
C37 C36 Ge2 117.0(2) .
C41 C36 Ge2 124.0(2) .
C38 C37 C36 119.5(3) .
C38 C37 C42 118.3(3) .
C36 C37 C42 122.2(3) .
C39 C38 C37 122.1(3) .
C39 C38 H42 118.9 .
C37 C38 H42 118.9 .
C38 C39 C40 117.8(3) .
C38 C39 C45 120.6(3) .
C40 C39 C45 121.6(3) .
C41 C40 C39 122.1(3) .
C41 C40 H43 118.9 .
C39 C40 H43 118.9 .
C40 C41 C36 119.3(3) .
C40 C41 C48 117.9(3) .
C36 C41 C48 122.7(3) .
C37 C42 C44 111.8(2) .
C37 C42 C43 111.2(2) .
C44 C42 C43 111.0(3) .
C37 C42 H44 107.5 .
C44 C42 H44 107.5 .
C43 C42 H44 107.5 .
C42 C43 H45 109.5 .
C42 C43 H46 109.5 .
H45 C43 H46 109.5 .
C42 C43 H47 109.5 .
H45 C43 H47 109.5 .
H46 C43 H47 109.5 .
C42 C44 H48 109.5 .
C42 C44 H49 109.5 .
H48 C44 H49 109.5 .
C42 C44 H50 109.5 .
H48 C44 H50 109.5 .
H49 C44 H50 109.5 .
C47 C45 C46 109.9(4) .
C47 C45 C39 111.9(3) .
C46 C45 C39 112.0(3) .
C47 C45 H51 107.6 .
C46 C45 H51 107.6 .
C39 C45 H51 107.6 .
C45 C46 H52 109.5 .
C45 C46 H53 109.5 .
H52 C46 H53 109.5 .
C45 C46 H54 109.5 .
H52 C46 H54 109.5 .
H53 C46 H54 109.5 .
C45 C47 H55 109.5 .
C45 C47 H56 109.5 .
H55 C47 H56 109.5 .
C45 C47 H57 109.5 .
H55 C47 H57 109.5 .
H56 C47 H57 109.5 .
C50 C48 C41 112.6(3) .
C50 C48 C49 111.1(3) .
C41 C48 C49 108.7(3) .
C50 C48 H58 108.1 .
C41 C48 H58 108.1 .
C49 C48 H58 108.1 .
C48 C49 H59 109.5 .
C48 C49 H60 109.5 .
H59 C49 H60 109.5 .
C48 C49 H61 109.5 .
H59 C49 H61 109.5 .
H60 C49 H61 109.5 .
C48 C50 H62 109.5 .
C48 C50 H63 109.5 .
H62 C50 H63 109.5 .
C48 C50 H64 109.5 .
H62 C50 H64 109.5 .
H63 C50 H64 109.5 .
C52 C51 H65 109.5 .
C52 C51 H66 109.5 .
H65 C51 H66 109.5 .
C52 C51 H67 109.5 .
H65 C51 H67 109.5 .
H66 C51 H67 109.5 .
C51 C52 C53 112.9(4) .
C51 C52 H68 109.0 .
C53 C52 H68 109.0 .
C51 C52 H69 109.0 .
C53 C52 H69 109.0 .
H68 C52 H69 107.8 .
C53 C53 C52 116.0(5) 3_556
C53 C53 H70 108.3 3_556
C52 C53 H70 108.3 .
C53 C53 H71 108.3 3_556
C52 C53 H71 108.3 .
H70 C53 H71 107.4 .

loop_
_geom_bond_atom_site_label_1
_geom_bond_atom_site_label_2
_geom_bond_distance
_geom_bond_site_symmetry_2
Se1 Ge1 2.3961(4) .
Se1 Ge2 2.4017(4) .
Ge1 C1 1.923(3) .
Ge1 C11 1.962(3) .
Ge1 Ge2 2.3701(4) .
Ge2 C26 1.924(3) .
Ge2 C36 1.966(3) .
C1 C5 1.426(4) .
C1 C2 1.439(4) .
C1 Fe1 2.042(3) .
C2 C3 1.417(5) .
C2 Fe1 2.045(3) .
C2 H1 0.9500 .
C3 C4 1.402(6) .
C3 Fe1 2.037(4) .
C3 H2 0.9500 .
C4 C5 1.414(5) .
C4 Fe1 2.036(3) .
C4 H3 0.9500 .
C5 Fe1 2.037(3) .
C5 H4 0.9500 .
Fe1 C7 2.037(3) .
Fe1 C8 2.038(3) .
Fe1 C6 2.040(3) .
Fe1 C10 2.046(3) .
Fe1 C9 2.048(3) .
C6 C7 1.405(5) .
C6 C10 1.419(5) .
C6 H5 0.9500 .
C7 C8 1.412(5) .
C7 H6 0.9500 .
C8 C9 1.422(5) .
C8 H7 0.9500 .
C9 C10 1.419(5) .
C9 H8 0.9500 .
C10 H9 0.9500 .
C11 C12 1.407(4) .
C11 C16 1.417(4) .
C12 C13 1.396(4) .
C12 C17 1.525(4) .
C13 C14 1.396(5) .
C13 H10 0.9500 .
C14 C15 1.374(5) .
C14 C20 1.526(5) .
C15 C16 1.387(4) .
C15 H11 0.9500 .
C16 C23 1.524(5) .
C17 C19 1.528(5) .
C17 C18 1.529(5) .
C17 H12 1.0000 .
C18 H13 0.9800 .
C18 H14 0.9800 .
C18 H15 0.9800 .
C19 H16 0.9800 .
C19 H17 0.9800 .
C19 H18 0.9800 .
C20 C22 1.466(6) .
C20 C21 1.525(6) .
C20 H19 1.0000 .
C21 H20 0.9800 .
C21 H21 0.9800 .
C21 H22 0.9800 .
C22 H23 0.9800 .
C22 H24 0.9800 .
C22 H25 0.9800 .
C23 C24 1.525(5) .
C23 C25 1.526(5) .
C23 H26 1.0000 .
C24 H27 0.9800 .
C24 H28 0.9800 .
C24 H29 0.9800 .
C25 H30 0.9800 .
C25 H31 0.9800 .
C25 H32 0.9800 .
C26 C27 1.427(5) .
C26 C30 1.437(4) .
C26 Fe2 2.050(3) .
C27 C28 1.424(5) .
C27 Fe2 2.042(3) .
C27 H33 0.9500 .
C28 C29 1.408(6) .
C28 Fe2 2.039(4) .
C28 H34 0.9500 .
C29 C30 1.417(5) .
C29 Fe2 2.036(4) .
C29 H35 0.9500 .
C30 Fe2 2.034(3) .
C30 H36 0.9500 .
Fe2 C34 2.027(3) .
Fe2 C35 2.036(4) .
Fe2 C33 2.042(4) .
Fe2 C31 2.042(4) .
Fe2 C32 2.054(4) .
C31 C35 1.409(6) .
C31 C32 1.422(6) .
C31 H37 0.9500 .
C32 C33 1.416(6) .
C32 H38 0.9500 .
C33 C34 1.408(5) .
C33 H39 0.9500 .
C34 C35 1.413(5) .
C34 H40 0.9500 .
C35 H41 0.9500 .
C36 C37 1.408(4) .
C36 C41 1.411(4) .
C37 C38 1.396(4) .
C37 C42 1.523(4) .
C38 C39 1.382(5) .
C38 H42 0.9500 .
C39 C40 1.396(5) .
C39 C45 1.527(4) .
C40 C41 1.392(4) .
C40 H43 0.9500 .
C41 C48 1.521(4) .
C42 C44 1.531(4) .
C42 C43 1.534(4) .
C42 H44 1.0000 .
C43 H45 0.9800 .
C43 H46 0.9800 .
C43 H47 0.9800 .
C44 H48 0.9800 .
C44 H49 0.9800 .
C44 H50 0.9800 .
C45 C47 1.492(6) .
C45 C46 1.526(6) .
C45 H51 1.0000 .
C46 H52 0.9800 .
C46 H53 0.9800 .
C46 H54 0.9800 .
C47 H55 0.9800 .
C47 H56 0.9800 .
C47 H57 0.9800 .
C48 C50 1.516(4) .
C48 C49 1.544(5) .
C48 H58 1.0000 .
C49 H59 0.9800 .
C49 H60 0.9800 .
C49 H61 0.9800 .
C50 H62 0.9800 .
C50 H63 0.9800 .
C50 H64 0.9800 .
C51 C52 1.481(7) .
C51 H65 0.9800 .
C51 H66 0.9800 .
C51 H67 0.9800 .
C52 C53 1.492(7) .
C52 H68 0.9900 .
C52 H69 0.9900 .
C53 C53 1.486(10) 3_556
C53 H70 0.9900 .
C53 H71 0.9900 .

loop_
_geom_torsion_atom_site_label_1
_geom_torsion_atom_site_label_2
_geom_torsion_atom_site_label_3
_geom_torsion_atom_site_label_4
_geom_torsion
_geom_torsion_site_symmetry_4
Ge2 Se1 Ge1 C1 -107.04(10) .
Ge2 Se1 Ge1 C11 119.57(10) .
C1 Ge1 Ge2 C26 -150.04(14) .
C11 Ge1 Ge2 C26 -2.81(16) .
Se1 Ge1 Ge2 C26 103.77(11) .
C1 Ge1 Ge2 C36 -1.01(14) .
C11 Ge1 Ge2 C36 146.22(16) .
Se1 Ge1 Ge2 C36 -107.20(10) .
C1 Ge1 Ge2 Se1 106.19(10) .
C11 Ge1 Ge2 Se1 -106.58(12) .
Ge1 Se1 Ge2 C26 -112.09(10) .
Ge1 Se1 Ge2 C36 111.08(9) .
C11 Ge1 C1 C5 -167.2(3) .
Ge2 Ge1 C1 C5 -13.9(3) .
Se1 Ge1 C1 C5 54.4(3) .
C11 Ge1 C1 C2 7.5(3) .
Ge2 Ge1 C1 C2 160.8(2) .
Se1 Ge1 C1 C2 -130.9(2) .
C11 Ge1 C1 Fe1 99.2(2) .
Ge2 Ge1 C1 Fe1 -107.42(18) .
Se1 Ge1 C1 Fe1 -39.1(2) .
C5 C1 C2 C3 -0.5(4) .
Ge1 C1 C2 C3 -176.1(2) .
Fe1 C1 C2 C3 58.9(2) .
C5 C1 C2 Fe1 -59.4(2) .
Ge1 C1 C2 Fe1 125.0(2) .
C1 C2 C3 C4 0.7(4) .
Fe1 C2 C3 C4 59.5(2) .
C1 C2 C3 Fe1 -58.8(2) .
C2 C3 C4 C5 -0.6(4) .
Fe1 C3 C4 C5 59.0(2) .
C2 C3 C4 Fe1 -59.6(2) .
C3 C4 C5 C1 0.3(4) .
Fe1 C4 C5 C1 59.4(2) .
C3 C4 C5 Fe1 -59.1(2) .
C2 C1 C5 C4 0.2(4) .
Ge1 C1 C5 C4 175.6(2) .
Fe1 C1 C5 C4 -59.4(2) .
C2 C1 C5 Fe1 59.5(2) .
Ge1 C1 C5 Fe1 -125.0(2) .
C5 C4 Fe1 C3 -120.1(3) .
C3 C4 Fe1 C5 120.1(3) .
C3 C4 Fe1 C7 -158.8(2) .
C5 C4 Fe1 C7 81.2(2) .
C3 C4 Fe1 C8 -116.8(2) .
C5 C4 Fe1 C8 123.1(2) .
C3 C4 Fe1 C6 169.0(3) .
C5 C4 Fe1 C6 48.9(4) .
C3 C4 Fe1 C1 82.2(2) .
C5 C4 Fe1 C1 -37.9(2) .
C3 C4 Fe1 C2 37.68(19) .
C5 C4 Fe1 C2 -82.4(2) .
C3 C4 Fe1 C10 -43.3(5) .
C5 C4 Fe1 C10 -163.3(4) .
C3 C4 Fe1 C9 -75.1(2) .
C5 C4 Fe1 C9 164.8(2) .
C2 C3 Fe1 C4 119.4(3) .
C4 C3 Fe1 C5 -37.32(19) .
C2 C3 Fe1 C5 82.1(2) .
C4 C3 Fe1 C7 49.3(4) .
C2 C3 Fe1 C7 168.8(3) .
C4 C3 Fe1 C8 80.8(2) .
C2 C3 Fe1 C8 -159.8(2) .
C4 C3 Fe1 C6 -166.6(4) .
C2 C3 Fe1 C6 -47.2(5) .
C4 C3 Fe1 C1 -81.4(2) .
C2 C3 Fe1 C1 37.99(19) .
C4 C3 Fe1 C2 -119.4(3) .
C4 C3 Fe1 C10 163.8(2) .
C2 C3 Fe1 C10 -76.8(2) .
C4 C3 Fe1 C9 122.9(2) .
C2 C3 Fe1 C9 -117.7(2) .
C1 C5 Fe1 C4 -119.3(3) .
C4 C5 Fe1 C3 37.0(2) .
C1 C5 Fe1 C3 -82.3(2) .
C4 C5 Fe1 C7 -117.8(2) .
C1 C5 Fe1 C7 123.0(2) .
C4 C5 Fe1 C8 -75.8(3) .
C1 C5 Fe1 C8 164.99(19) .
C4 C5 Fe1 C6 -159.9(2) .
C1 C5 Fe1 C6 80.8(2) .
C4 C5 Fe1 C1 119.3(3) .
C4 C5 Fe1 C2 80.8(2) .
C1 C5 Fe1 C2 -38.47(18) .
C4 C5 Fe1 C10 165.2(4) .
C1 C5 Fe1 C10 46.0(5) .
C4 C5 Fe1 C9 -41.2(5) .
C1 C5 Fe1 C9 -160.4(4) .
C5 C1 Fe1 C4 37.6(2) .
C2 C1 Fe1 C4 -80.8(2) .
Ge1 C1 Fe1 C4 159.8(3) .
C5 C1 Fe1 C3 81.0(2) .
C2 C1 Fe1 C3 -37.5(2) .
Ge1 C1 Fe1 C3 -156.8(2) .
C2 C1 Fe1 C5 -118.4(3) .
Ge1 C1 Fe1 C5 122.2(3) .
C5 C1 Fe1 C7 -77.0(2) .
C2 C1 Fe1 C7 164.6(2) .
Ge1 C1 Fe1 C7 45.3(3) .
C5 C1 Fe1 C8 -42.6(5) .
C2 C1 Fe1 C8 -161.0(4) .
Ge1 C1 Fe1 C8 79.7(5) .
C5 C1 Fe1 C6 -118.5(2) .
C2 C1 Fe1 C6 123.1(2) .
Ge1 C1 Fe1 C6 3.7(2) .
C5 C1 Fe1 C2 118.4(3) .
Ge1 C1 Fe1 C2 -119.4(3) .
C5 C1 Fe1 C10 -161.3(2) .
C2 C1 Fe1 C10 80.3(2) .
Ge1 C1 Fe1 C10 -39.0(3) .
C5 C1 Fe1 C9 163.8(3) .
C2 C1 Fe1 C9 45.4(4) .
Ge1 C1 Fe1 C9 -74.0(4) .
C3 C2 Fe1 C4 -37.3(2) .
C1 C2 Fe1 C4 82.0(2) .
C1 C2 Fe1 C3 119.4(3) .
C3 C2 Fe1 C5 -81.2(2) .
C1 C2 Fe1 C5 38.20(18) .
C3 C2 Fe1 C7 -164.9(4) .
C1 C2 Fe1 C7 -45.5(5) .
C3 C2 Fe1 C8 46.2(4) .
C1 C2 Fe1 C8 165.6(3) .
C3 C2 Fe1 C6 163.4(2) .
C1 C2 Fe1 C6 -77.2(2) .
C3 C2 Fe1 C1 -119.4(3) .
C3 C2 Fe1 C10 122.2(2) .
C1 C2 Fe1 C10 -118.44(19) .
C3 C2 Fe1 C9 79.8(3) .
C1 C2 Fe1 C9 -160.85(19) .
C4 Fe1 C6 C7 44.5(4) .
C3 Fe1 C6 C7 -158.4(4) .
C5 Fe1 C6 C7 80.1(2) .
C8 Fe1 C6 C7 -37.6(2) .
C1 Fe1 C6 C7 123.1(2) .
C2 Fe1 C6 C7 165.72(19) .
C10 Fe1 C6 C7 -119.4(3) .
C9 Fe1 C6 C7 -81.7(2) .
C4 Fe1 C6 C10 163.9(3) .
C3 Fe1 C6 C10 -39.0(5) .
C5 Fe1 C6 C10 -160.5(2) .
C7 Fe1 C6 C10 119.4(3) .
C8 Fe1 C6 C10 81.8(2) .
C1 Fe1 C6 C10 -117.5(2) .
C2 Fe1 C6 C10 -74.9(2) .
C9 Fe1 C6 C10 37.7(2) .
C10 C6 C7 C8 0.0(4) .
Fe1 C6 C7 C8 59.4(2) .
C10 C6 C7 Fe1 -59.5(2) .
C4 Fe1 C7 C6 -161.5(2) .
C3 Fe1 C7 C6 163.3(3) .
C5 Fe1 C7 C6 -118.8(2) .
C8 Fe1 C7 C6 119.4(3) .
C1 Fe1 C7 C6 -76.6(2) .
C2 Fe1 C7 C6 -41.5(5) .
C10 Fe1 C7 C6 37.7(2) .
C9 Fe1 C7 C6 81.5(2) .
C4 Fe1 C7 C8 79.1(2) .
C3 Fe1 C7 C8 43.9(4) .
C5 Fe1 C7 C8 121.8(2) .
C6 Fe1 C7 C8 -119.4(3) .
C1 Fe1 C7 C8 164.05(19) .
C2 Fe1 C7 C8 -160.8(4) .
C10 Fe1 C7 C8 -81.7(2) .
C9 Fe1 C7 C8 -37.9(2) .
C6 C7 C8 C9 0.2(4) .
Fe1 C7 C8 C9 59.8(2) .
C6 C7 C8 Fe1 -59.6(2) .
C4 Fe1 C8 C7 -119.1(2) .
C3 Fe1 C8 C7 -161.0(2) .
C5 Fe1 C8 C7 -77.7(2) .
C6 Fe1 C8 C7 37.4(2) .
C1 Fe1 C8 C7 -45.3(5) .
C2 Fe1 C8 C7 166.0(3) .
C10 Fe1 C8 C7 81.3(2) .
C9 Fe1 C8 C7 119.1(3) .
C4 Fe1 C8 C9 121.9(2) .
C3 Fe1 C8 C9 80.0(3) .
C5 Fe1 C8 C9 163.2(2) .
C7 Fe1 C8 C9 -119.1(3) .
C6 Fe1 C8 C9 -81.6(2) .
C1 Fe1 C8 C9 -164.3(4) .
C2 Fe1 C8 C9 47.0(4) .
C10 Fe1 C8 C9 -37.7(2) .
C7 C8 C9 C10 -0.3(4) .
Fe1 C8 C9 C10 59.3(2) .
C7 C8 C9 Fe1 -59.6(2) .
C4 Fe1 C9 C10 164.1(2) .
C3 Fe1 C9 C10 123.4(2) .
C5 Fe1 C9 C10 -164.9(4) .
C7 Fe1 C9 C10 -81.3(2) .
C8 Fe1 C9 C10 -119.1(3) .
C6 Fe1 C9 C10 -37.8(2) .
C1 Fe1 C9 C10 48.5(4) .
C2 Fe1 C9 C10 81.5(2) .
C4 Fe1 C9 C8 -76.9(3) .
C3 Fe1 C9 C8 -117.5(2) .
C5 Fe1 C9 C8 -45.9(5) .
C7 Fe1 C9 C8 37.7(2) .
C6 Fe1 C9 C8 81.2(2) .
C1 Fe1 C9 C8 167.6(3) .
C2 Fe1 C9 C8 -159.5(2) .
C10 Fe1 C9 C8 119.1(3) .
C8 C9 C10 C6 0.2(4) .
Fe1 C9 C10 C6 59.3(2) .
C8 C9 C10 Fe1 -59.1(2) .
C7 C6 C10 C9 -0.1(4) .
Fe1 C6 C10 C9 -59.5(2) .
C7 C6 C10 Fe1 59.4(2) .
C4 Fe1 C10 C9 -42.6(5) .
C3 Fe1 C10 C9 -74.9(2) .
C5 Fe1 C10 C9 166.9(3) .
C7 Fe1 C10 C9 81.7(2) .
C8 Fe1 C10 C9 37.9(2) .
C6 Fe1 C10 C9 119.0(3) .
C1 Fe1 C10 C9 -159.5(2) .
C2 Fe1 C10 C9 -116.5(2) .
C4 Fe1 C10 C6 -161.6(4) .
C3 Fe1 C10 C6 166.1(2) .
C5 Fe1 C10 C6 47.8(5) .
C7 Fe1 C10 C6 -37.4(2) .
C8 Fe1 C10 C6 -81.2(2) .
C1 Fe1 C10 C6 81.5(2) .
C2 Fe1 C10 C6 124.4(2) .
C9 Fe1 C10 C6 -119.0(3) .
C1 Ge1 C11 C12 -100.0(3) .
Ge2 Ge1 C11 C12 110.7(2) .
Se1 Ge1 C11 C12 36.4(3) .
C1 Ge1 C11 C16 76.6(2) .
Ge2 Ge1 C11 C16 -72.7(2) .
Se1 Ge1 C11 C16 -147.04(19) .
C16 C11 C12 C13 2.0(4) .
Ge1 C11 C12 C13 178.5(2) .
C16 C11 C12 C17 179.9(3) .
Ge1 C11 C12 C17 -3.6(4) .
C11 C12 C13 C14 0.2(5) .
C17 C12 C13 C14 -177.8(3) .
C12 C13 C14 C15 -1.8(6) .
C12 C13 C14 C20 -178.8(3) .
C13 C14 C15 C16 1.1(6) .
C20 C14 C15 C16 178.3(3) .
C14 C15 C16 C11 1.0(5) .
C14 C15 C16 C23 -178.4(3) .
C12 C11 C16 C15 -2.6(5) .
Ge1 C11 C16 C15 -179.3(2) .
C12 C11 C16 C23 176.8(3) .
Ge1 C11 C16 C23 0.1(4) .
C13 C12 C17 C19 -44.0(4) .
C11 C12 C17 C19 138.1(3) .
C13 C12 C17 C18 80.1(4) .
C11 C12 C17 C18 -97.8(3) .
C15 C14 C20 C22 150.7(4) .
C13 C14 C20 C22 -32.3(6) .
C15 C14 C20 C21 -77.3(5) .
C13 C14 C20 C21 99.6(5) .
C15 C16 C23 C24 57.2(4) .
C11 C16 C23 C24 -122.2(3) .
C15 C16 C23 C25 -68.3(4) .
C11 C16 C23 C25 112.3(4) .
C36 Ge2 C26 C27 -164.2(3) .
Ge1 Ge2 C26 C27 -12.7(3) .
Se1 Ge2 C26 C27 56.4(3) .
C36 Ge2 C26 C30 11.6(3) .
Ge1 Ge2 C26 C30 163.1(2) .
Se1 Ge2 C26 C30 -127.8(3) .
C36 Ge2 C26 Fe2 103.2(2) .
Ge1 Ge2 C26 Fe2 -105.38(19) .
Se1 Ge2 C26 Fe2 -36.3(2) .
C30 C26 C27 C28 -0.6(4) .
Ge2 C26 C27 C28 175.8(2) .
Fe2 C26 C27 C28 -59.2(2) .
C30 C26 C27 Fe2 58.6(2) .
Ge2 C26 C27 Fe2 -125.0(2) .
C26 C27 C28 C29 0.5(4) .
Fe2 C27 C28 C29 -59.1(3) .
C26 C27 C28 Fe2 59.5(2) .
C27 C28 C29 C30 -0.1(4) .
Fe2 C28 C29 C30 -59.2(2) .
C27 C28 C29 Fe2 59.1(3) .
C28 C29 C30 C26 -0.3(4) .
Fe2 C29 C30 C26 -59.7(2) .
C28 C29 C30 Fe2 59.4(3) .
C27 C26 C30 C29 0.6(4) .
Ge2 C26 C30 C29 -175.9(2) .
Fe2 C26 C30 C29 59.5(2) .
C27 C26 C30 Fe2 -58.9(2) .
Ge2 C26 C30 Fe2 124.6(2) .
C29 C30 Fe2 C34 71.7(3) .
C26 C30 Fe2 C34 -169.07(19) .
C29 C30 Fe2 C35 37.2(6) .
C26 C30 Fe2 C35 156.4(5) .
C26 C30 Fe2 C29 119.2(3) .
C29 C30 Fe2 C28 -37.4(2) .
C26 C30 Fe2 C28 81.9(2) .
C29 C30 Fe2 C27 -81.4(2) .
C26 C30 Fe2 C27 37.85(19) .
C29 C30 Fe2 C33 113.2(2) .
C26 C30 Fe2 C33 -127.5(2) .
C29 C30 Fe2 C31 -169.8(4) .
C26 C30 Fe2 C31 -50.5(5) .
C29 C30 Fe2 C26 -119.2(3) .
C29 C30 Fe2 C32 155.8(2) .
C26 C30 Fe2 C32 -85.0(2) .
C28 C29 Fe2 C34 113.9(2) .
C30 C29 Fe2 C34 -126.6(2) .
C28 C29 Fe2 C30 -119.5(3) .
C28 C29 Fe2 C35 73.3(3) .
C30 C29 Fe2 C35 -167.2(2) .
C30 C29 Fe2 C28 119.5(3) .
C28 C29 Fe2 C27 -37.5(2) .
C30 C29 Fe2 C27 82.0(2) .
C28 C29 Fe2 C33 155.6(2) .
C30 C29 Fe2 C33 -84.9(2) .
C28 C29 Fe2 C31 46.8(6) .
C30 C29 Fe2 C31 166.3(5) .
C28 C29 Fe2 C26 -81.5(2) .
C30 C29 Fe2 C26 38.0(2) .
C28 C29 Fe2 C32 -173.7(3) .
C30 C29 Fe2 C32 -54.2(4) .
C29 C28 Fe2 C34 -82.3(2) .
C27 C28 Fe2 C34 157.8(2) .
C29 C28 Fe2 C30 37.7(2) .
C27 C28 Fe2 C30 -82.2(2) .
C29 C28 Fe2 C35 -124.6(2) .
C27 C28 Fe2 C35 115.5(2) .
C27 C28 Fe2 C29 -119.9(3) .
C29 C28 Fe2 C27 119.9(3) .
C29 C28 Fe2 C33 -50.8(4) .
C27 C28 Fe2 C33 -170.6(3) .
C29 C28 Fe2 C31 -164.1(2) .
C27 C28 Fe2 C31 76.0(3) .
C29 C28 Fe2 C26 82.1(2) .
C27 C28 Fe2 C26 -37.8(2) .
C29 C28 Fe2 C32 169.5(5) .
C27 C28 Fe2 C32 49.6(6) .
C28 C27 Fe2 C34 -46.3(4) .
C26 C27 Fe2 C34 -165.5(3) .
C28 C27 Fe2 C30 81.0(2) .
C26 C27 Fe2 C30 -38.18(19) .
C28 C27 Fe2 C35 -81.3(3) .
C26 C27 Fe2 C35 159.5(2) .
C28 C27 Fe2 C29 37.2(2) .
C26 C27 Fe2 C29 -82.1(2) .
C26 C27 Fe2 C28 -119.2(3) .
C28 C27 Fe2 C33 161.8(6) .
C26 C27 Fe2 C33 42.5(7) .
C28 C27 Fe2 C31 -124.3(3) .
C26 C27 Fe2 C31 116.5(2) .
C28 C27 Fe2 C26 119.2(3) .
C28 C27 Fe2 C32 -165.3(2) .
C26 C27 Fe2 C32 75.5(3) .
C27 C26 Fe2 C34 154.3(5) .
C30 C26 Fe2 C34 35.3(6) .
Ge2 C26 Fe2 C34 -84.7(6) .
C27 C26 Fe2 C30 118.9(3) .
Ge2 C26 Fe2 C30 -120.0(3) .
C27 C26 Fe2 C35 -44.9(4) .
C30 C26 Fe2 C35 -163.8(3) .
Ge2 C26 Fe2 C35 76.2(4) .
C27 C26 Fe2 C29 81.3(2) .
C30 C26 Fe2 C29 -37.6(2) .
Ge2 C26 Fe2 C29 -157.7(3) .
C27 C26 Fe2 C28 37.8(2) .
C30 C26 Fe2 C28 -81.1(2) .
Ge2 C26 Fe2 C28 158.8(3) .
C30 C26 Fe2 C27 -118.9(3) .
Ge2 C26 Fe2 C27 121.0(3) .
C27 C26 Fe2 C33 -168.0(2) .
C30 C26 Fe2 C33 73.1(2) .
Ge2 C26 Fe2 C33 -46.9(3) .
C27 C26 Fe2 C31 -82.5(3) .
C30 C26 Fe2 C31 158.5(2) .
Ge2 C26 Fe2 C31 38.5(3) .
C27 C26 Fe2 C32 -126.1(2) .
C30 C26 Fe2 C32 115.0(2) .
Ge2 C26 Fe2 C32 -5.1(3) .
C34 Fe2 C31 C35 -38.1(2) .
C30 Fe2 C31 C35 -167.8(3) .
C29 Fe2 C31 C35 34.7(6) .
C28 Fe2 C31 C35 70.5(3) .
C27 Fe2 C31 C35 112.6(2) .
C33 Fe2 C31 C35 -82.0(3) .
C26 Fe2 C31 C35 155.8(2) .
C32 Fe2 C31 C35 -119.7(3) .
C34 Fe2 C31 C32 81.6(2) .
C30 Fe2 C31 C32 -48.0(5) .
C35 Fe2 C31 C32 119.7(3) .
C29 Fe2 C31 C32 154.4(5) .
C28 Fe2 C31 C32 -169.7(2) .
C27 Fe2 C31 C32 -127.7(2) .
C33 Fe2 C31 C32 37.8(2) .
C26 Fe2 C31 C32 -84.5(3) .
C35 C31 C32 C33 0.1(4) .
Fe2 C31 C32 C33 -59.1(3) .
C35 C31 C32 Fe2 59.1(3) .
C34 Fe2 C32 C33 37.6(2) .
C30 Fe2 C32 C33 -81.7(2) .
C35 Fe2 C32 C33 81.6(2) .
C29 Fe2 C32 C33 -43.5(4) .
C28 Fe2 C32 C33 152.3(5) .
C27 Fe2 C32 C33 -168.3(2) .
C31 Fe2 C32 C33 118.9(3) .
C26 Fe2 C32 C33 -126.0(2) .
C34 Fe2 C32 C31 -81.3(2) .
C30 Fe2 C32 C31 159.4(2) .
C35 Fe2 C32 C31 -37.3(2) .
C29 Fe2 C32 C31 -162.4(3) .
C28 Fe2 C32 C31 33.4(7) .
C27 Fe2 C32 C31 72.8(3) .
C33 Fe2 C32 C31 -118.9(3) .
C26 Fe2 C32 C31 115.1(2) .
C31 C32 C33 C34 0.0(4) .
Fe2 C32 C33 C34 -59.1(2) .
C31 C32 C33 Fe2 59.0(3) .
C30 Fe2 C33 C34 -123.9(2) .
C35 Fe2 C33 C34 37.7(2) .
C29 Fe2 C33 C34 -80.6(3) .
C28 Fe2 C33 C34 -45.7(4) .
C27 Fe2 C33 C34 160.4(6) .
C31 Fe2 C33 C34 81.3(2) .
C26 Fe2 C33 C34 -165.4(2) .
C32 Fe2 C33 C34 119.3(3) .
C34 Fe2 C33 C32 -119.3(3) .
C30 Fe2 C33 C32 116.9(2) .
C35 Fe2 C33 C32 -81.6(3) .
C29 Fe2 C33 C32 160.1(2) .
C28 Fe2 C33 C32 -164.9(3) .
C27 Fe2 C33 C32 41.1(7) .
C31 Fe2 C33 C32 -37.9(2) .
C26 Fe2 C33 C32 75.3(3) .
C32 C33 C34 C35 0.0(4) .
Fe2 C33 C34 C35 -59.7(3) .
C32 C33 C34 Fe2 59.7(2) .
C30 Fe2 C34 C33 75.9(3) .
C35 Fe2 C34 C33 -119.4(3) .
C29 Fe2 C34 C33 116.0(2) .
C28 Fe2 C34 C33 157.9(2) .
C27 Fe2 C34 C33 -169.9(3) .
C31 Fe2 C34 C33 -81.6(3) .
C26 Fe2 C34 C33 47.9(6) .
C32 Fe2 C34 C33 -37.6(2) .
C30 Fe2 C34 C35 -164.7(2) .
C29 Fe2 C34 C35 -124.6(3) .
C28 Fe2 C34 C35 -82.7(3) .
C27 Fe2 C34 C35 -50.4(4) .
C33 Fe2 C34 C35 119.4(3) .
C31 Fe2 C34 C35 37.9(3) .
C26 Fe2 C34 C35 167.4(5) .
C32 Fe2 C34 C35 81.8(3) .
C32 C31 C35 C34 -0.1(4) .
Fe2 C31 C35 C34 59.4(3) .
C32 C31 C35 Fe2 -59.5(3) .
C33 C34 C35 C31 0.0(4) .
Fe2 C34 C35 C31 -59.9(3) .
C33 C34 C35 Fe2 59.9(3) .
C34 Fe2 C35 C31 118.6(4) .
C30 Fe2 C35 C31 163.6(5) .
C29 Fe2 C35 C31 -167.9(3) .
C28 Fe2 C35 C31 -127.7(3) .
C27 Fe2 C35 C31 -85.4(3) .
C33 Fe2 C35 C31 81.1(3) .
C26 Fe2 C35 C31 -53.7(5) .
C32 Fe2 C35 C31 37.5(3) .
C30 Fe2 C35 C34 45.0(6) .
C29 Fe2 C35 C34 73.5(3) .
C28 Fe2 C35 C34 113.7(2) .
C27 Fe2 C35 C34 156.0(2) .
C33 Fe2 C35 C34 -37.5(2) .
C31 Fe2 C35 C34 -118.6(4) .
C26 Fe2 C35 C34 -172.3(3) .
C32 Fe2 C35 C34 -81.1(3) .
C26 Ge2 C36 C37 76.7(2) .
Ge1 Ge2 C36 C37 -74.7(2) .
Se1 Ge2 C36 C37 -145.08(18) .
C26 Ge2 C36 C41 -105.6(2) .
Ge1 Ge2 C36 C41 103.0(2) .
Se1 Ge2 C36 C41 32.6(3) .
C41 C36 C37 C38 -1.9(4) .
Ge2 C36 C37 C38 175.9(2) .
C41 C36 C37 C42 178.1(2) .
Ge2 C36 C37 C42 -4.1(3) .
C36 C37 C38 C39 -0.1(4) .
C42 C37 C38 C39 180.0(3) .
C37 C38 C39 C40 2.2(5) .
C37 C38 C39 C45 -177.3(3) .
C38 C39 C40 C41 -2.3(5) .
C45 C39 C40 C41 177.1(3) .
C39 C40 C41 C36 0.4(5) .
C39 C40 C41 C48 -178.4(3) .
C37 C36 C41 C40 1.8(4) .
Ge2 C36 C41 C40 -175.9(2) .
C37 C36 C41 C48 -179.5(3) .
Ge2 C36 C41 C48 2.8(4) .
C38 C37 C42 C44 64.5(3) .
C36 C37 C42 C44 -115.4(3) .
C38 C37 C42 C43 -60.2(3) .
C36 C37 C42 C43 119.9(3) .
C38 C39 C45 C47 -115.0(4) .
C40 C39 C45 C47 65.5(5) .
C38 C39 C45 C46 121.0(4) .
C40 C39 C45 C46 -58.4(5) .
C40 C41 C48 C50 -55.9(4) .
C36 C41 C48 C50 125.4(3) .
C40 C41 C48 C49 67.7(4) .
C36 C41 C48 C49 -111.0(3) .
C51 C52 C53 C53 -174.6(6) 3_556
